data_1515657
loop_
_publ_author_name
'Schwendemann, Sina'
'Fr\"ohlich, Roland'
'Kehr, Gerald'
'Erker, Gerhard'

_publ_section_title
;
 Intramolecular frustrated N/B lewis pairs by enamine hydroboration
;
_journal_issue 9
_journal_name_full 'Chemical Science'
_journal_page_first 1842
_journal_paper_doi 10.1039/c1sc00124h
_journal_volume 2
_journal_year 2011
_chemical_formula_sum 'C25 H20 B F10 N'
_chemical_formula_weight 535.23
_chemical_name_systematic
;
?
;
_space_group_IT_number 41
_symmetry_cell_setting orthorhombic
_symmetry_space_group_name_Hall 'A 2 -2ab'
_symmetry_space_group_name_H-M 'A b a 2'
_atom_sites_solution_hydrogens geom
_atom_sites_solution_primary direct
_atom_sites_solution_secondary difmap
_audit_creation_method SHELXL-97
_cell_angle_alpha 90.00
_cell_angle_beta 90.00
_cell_angle_gamma 90.00
_cell_formula_units_Z 8
_cell_length_a 17.8309(7)
_cell_length_b 21.5961(10)
_cell_length_c 12.2832(3)
_cell_measurement_reflns_used 3429
_cell_measurement_temperature 223(2)
_cell_measurement_theta_max 68.25
_cell_measurement_theta_min 0.88
_cell_volume 4730.0(3)
_computing_cell_refinement 'Collect (Nonius B.V., 1998)'
_computing_data_collection 'Collect (Nonius B.V., 1998)'
_computing_data_reduction 'Denzo-SMN (Otwinowski & Minor, 1997)'
_computing_molecular_graphics 'XP (BrukerAXS, 2000)'
_computing_publication_material 'SHELXL-97 (Sheldrick, 1997)'
_computing_structure_refinement 'SHELXL-97 (Sheldrick, 1997)'
_computing_structure_solution 'SHELXS-97 (Sheldrick, 1990)'
_diffrn_ambient_temperature 223(2)
_diffrn_measured_fraction_theta_full 0.964
_diffrn_measured_fraction_theta_max 0.965
_diffrn_measurement_device_type 'Nonius KappaCCD APEXII'
_diffrn_measurement_method '\w and \f scans'
_diffrn_radiation_monochromator graphite
_diffrn_radiation_source 'fine-focus sealed tube'
_diffrn_radiation_type CuK\a
_diffrn_radiation_wavelength 1.54178
_diffrn_reflns_av_R_equivalents 0.037
_diffrn_reflns_av_sigmaI/netI 0.0280
_diffrn_reflns_limit_h_max 21
_diffrn_reflns_limit_h_min -20
_diffrn_reflns_limit_k_max 25
_diffrn_reflns_limit_k_min -25
_diffrn_reflns_limit_l_max 14
_diffrn_reflns_limit_l_min -13
_diffrn_reflns_number 11202
_diffrn_reflns_theta_full 67.15
_diffrn_reflns_theta_max 67.15
_diffrn_reflns_theta_min 4.79
_exptl_absorpt_coefficient_mu 1.261
_exptl_absorpt_correction_T_max 0.9169
_exptl_absorpt_correction_T_min 0.6007
_exptl_absorpt_correction_type multi-scan
_exptl_absorpt_process_details 'Denzo (Otwinowski, Borek, Majewski & Minor, 2003)'
_exptl_crystal_colour colourless
_exptl_crystal_density_diffrn 1.503
_exptl_crystal_density_method 'not measured'
_exptl_crystal_description plate
_exptl_crystal_F_000 2176
_exptl_crystal_size_max 0.45
_exptl_crystal_size_mid 0.20
_exptl_crystal_size_min 0.07
_refine_diff_density_max 0.205
_refine_diff_density_min -0.178
_refine_diff_density_rms 0.040
_refine_ls_abs_structure_details 'Flack H D (1983), Acta Cryst. A39, 876-881'
_refine_ls_abs_structure_Flack 0.47(12)
_refine_ls_extinction_method none
_refine_ls_goodness_of_fit_ref 1.021
_refine_ls_hydrogen_treatment constr
_refine_ls_matrix_type full
_refine_ls_number_parameters 334
_refine_ls_number_reflns 3838
_refine_ls_number_restraints 1
_refine_ls_restrained_S_all 1.020
_refine_ls_R_factor_all 0.0413
_refine_ls_R_factor_gt 0.0380
_refine_ls_shift/su_max 0.000
_refine_ls_shift/su_mean 0.000
_refine_ls_structure_factor_coef Fsqd
_refine_ls_weighting_details 'calc w=1/[\s^2^(Fo^2^)+(0.0604P)^2^+2.2293P] where P=(Fo^2^+2Fc^2^)/3'
_refine_ls_weighting_scheme calc
_refine_ls_wR_factor_gt 0.0984
_refine_ls_wR_factor_ref 0.1023
_reflns_number_gt 3591
_reflns_number_total 3838
_reflns_threshold_expression >2sigma(I)
_cod_data_source_file c1sc00124h.txt
_cod_data_source_block erk5709
_cod_original_sg_symbol_H-M Aba2
_cod_database_code 1515657

loop_
_symmetry_equiv_pos_as_xyz
'x, y, z'
'-x, -y, z'
'x+1/2, -y+1/2, z'
'-x+1/2, y+1/2, z'
'x, y+1/2, z+1/2'
'-x, -y+1/2, z+1/2'
'x+1/2, -y+1, z+1/2'
'-x+1/2, y+1, z+1/2'

loop_
_atom_site_label
_atom_site_type_symbol
_atom_site_fract_x
_atom_site_fract_y
_atom_site_fract_z
_atom_site_U_iso_or_equiv
_atom_site_adp_type
_atom_site_occupancy
_atom_site_symmetry_multiplicity
_atom_site_calc_flag
_atom_site_refinement_flags
B B 0.13111(14) 0.49793(12) 0.6429(2) 0.0376(5) Uani 1 1 d .
H0 H 0.0897 0.5042 0.6954 0.045 Uiso 1 1 calc R
N N 0.13456(12) 0.60493(9) 0.80341(16) 0.0432(5) Uani 1 1 d .
H0A H 0.0992 0.5759 0.7839 0.052 Uiso 1 1 calc R
C1 C 0.20102(13) 0.59483(10) 0.7255(2) 0.0391(5) Uani 1 1 d .
H1 H 0.2343 0.5639 0.7603 0.047 Uiso 1 1 calc R
C2 C 0.17098(13) 0.56521(10) 0.6216(2) 0.0386(5) Uani 1 1 d .
H2A H 0.2124 0.5598 0.5701 0.046 Uiso 1 1 calc R
H2B H 0.1344 0.5932 0.5882 0.046 Uiso 1 1 calc R
C11 C 0.09638(14) 0.66639(13) 0.7929(3) 0.0560(7) Uani 1 1 d .
H11A H 0.0824 0.6732 0.7167 0.067 Uiso 1 1 calc R
H11B H 0.1312 0.6993 0.8144 0.067 Uiso 1 1 calc R
C12 C 0.02642(18) 0.66970(19) 0.8639(3) 0.0760(10) Uani 1 1 d .
H12A H 0.0050 0.7114 0.8597 0.091 Uiso 1 1 calc R
H12B H -0.0111 0.6405 0.8364 0.091 Uiso 1 1 calc R
C13 C 0.0443(2) 0.6544(2) 0.9815(3) 0.0963(15) Uani 1 1 d .
H13A H 0.0760 0.6871 1.0123 0.116 Uiso 1 1 calc R
H13B H -0.0023 0.6530 1.0237 0.116 Uiso 1 1 calc R
C14 C 0.0842(3) 0.5930(3) 0.9905(3) 0.1023(14) Uani 1 1 d .
H14A H 0.0983 0.5857 1.0666 0.123 Uiso 1 1 calc R
H14B H 0.0501 0.5598 0.9681 0.123 Uiso 1 1 calc R
C15 C 0.1532(2) 0.59157(18) 0.9207(2) 0.0737(9) Uani 1 1 d .
H15A H 0.1768 0.5507 0.9261 0.088 Uiso 1 1 calc R
H15B H 0.1891 0.6224 0.9472 0.088 Uiso 1 1 calc R
C21 C 0.24715(12) 0.65332(10) 0.7109(2) 0.0395(5) Uani 1 1 d .
C22 C 0.30497(14) 0.66640(11) 0.7835(3) 0.0527(7) Uani 1 1 d .
H22 H 0.3135 0.6400 0.8431 0.063 Uiso 1 1 calc R
C23 C 0.35019(15) 0.71823(12) 0.7687(3) 0.0611(8) Uani 1 1 d .
H23 H 0.3888 0.7267 0.8185 0.073 Uiso 1 1 calc R
C24 C 0.33889(15) 0.75686(12) 0.6823(3) 0.0566(7) Uani 1 1 d .
H24 H 0.3698 0.7917 0.6725 0.068 Uiso 1 1 calc R
C25 C 0.28239(16) 0.74465(12) 0.6101(2) 0.0540(7) Uani 1 1 d .
H25 H 0.2747 0.7711 0.5504 0.065 Uiso 1 1 calc R
C26 C 0.23591(14) 0.69305(11) 0.6245(2) 0.0461(6) Uani 1 1 d .
H26 H 0.1968 0.6854 0.5749 0.055 Uiso 1 1 calc R
C31 C 0.09563(12) 0.46616(10) 0.5326(2) 0.0372(5) Uani 1 1 d .
C32 C 0.04930(13) 0.41453(10) 0.5421(2) 0.0391(5) Uani 1 1 d .
F32 F 0.03524(8) 0.39087(7) 0.64217(12) 0.0510(4) Uani 1 1 d .
C33 C 0.01578(13) 0.38462(11) 0.4561(2) 0.0455(6) Uani 1 1 d .
F33 F -0.02816(10) 0.33459(8) 0.47348(16) 0.0638(4) Uani 1 1 d .
C34 C 0.02629(14) 0.40594(13) 0.3525(2) 0.0489(6) Uani 1 1 d .
F34 F -0.00734(10) 0.37803(9) 0.26740(14) 0.0703(5) Uani 1 1 d .
C35 C 0.07153(14) 0.45659(12) 0.3370(2) 0.0453(6) Uani 1 1 d .
F35 F 0.08151(10) 0.48005(8) 0.23623(12) 0.0610(4) Uani 1 1 d .
C36 C 0.10499(13) 0.48443(10) 0.4254(2) 0.0408(5) Uani 1 1 d .
F36 F 0.14919(9) 0.53377(7) 0.40097(13) 0.0541(4) Uani 1 1 d .
C41 C 0.19001(13) 0.44797(11) 0.6961(2) 0.0391(5) Uani 1 1 d .
C42 C 0.17827(16) 0.41857(12) 0.7949(2) 0.0484(6) Uani 1 1 d .
F42 F 0.11733(11) 0.43289(8) 0.85558(13) 0.0654(5) Uani 1 1 d .
C43 C 0.2240(2) 0.37338(13) 0.8361(3) 0.0623(8) Uani 1 1 d .
F43 F 0.20746(16) 0.34380(8) 0.92925(16) 0.0954(8) Uani 1 1 d .
C44 C 0.2870(2) 0.35661(12) 0.7790(3) 0.0656(9) Uani 1 1 d .
F44 F 0.33312(14) 0.31210(8) 0.8182(2) 0.0978(8) Uani 1 1 d .
C45 C 0.30329(15) 0.38448(13) 0.6822(3) 0.0586(8) Uani 1 1 d .
F45 F 0.36482(10) 0.36850(9) 0.6272(2) 0.0852(6) Uani 1 1 d .
C46 C 0.25464(14) 0.42959(10) 0.6434(2) 0.0444(5) Uani 1 1 d .
F46 F 0.27258(9) 0.45613(7) 0.54666(14) 0.0586(4) Uani 1 1 d .

loop_
_atom_site_aniso_label
_atom_site_aniso_U_11
_atom_site_aniso_U_22
_atom_site_aniso_U_33
_atom_site_aniso_U_23
_atom_site_aniso_U_13
_atom_site_aniso_U_12
B 0.0374(11) 0.0363(12) 0.0390(14) -0.0012(12) 0.0004(11) 0.0002(10)
N 0.0480(11) 0.0426(11) 0.0391(11) -0.0050(9) -0.0032(9) -0.0089(8)
C1 0.0418(11) 0.0316(11) 0.0441(13) 0.0004(10) -0.0034(10) 0.0007(9)
C2 0.0425(11) 0.0336(11) 0.0398(13) -0.0009(9) -0.0026(10) 0.0030(9)
C11 0.0449(13) 0.0540(15) 0.0689(18) -0.0075(14) 0.0033(14) 0.0035(11)
C12 0.0496(16) 0.099(3) 0.079(2) -0.026(2) 0.0066(15) -0.0080(16)
C13 0.073(2) 0.146(4) 0.070(2) -0.046(3) 0.016(2) -0.025(2)
C14 0.121(3) 0.138(4) 0.0479(19) 0.001(2) 0.018(2) -0.010(3)
C15 0.096(2) 0.086(2) 0.0395(16) 0.0055(15) -0.0047(16) 0.0030(19)
C21 0.0374(11) 0.0317(11) 0.0493(14) -0.0018(10) -0.0012(10) 0.0030(9)
C22 0.0482(13) 0.0372(12) 0.0728(19) 0.0043(13) -0.0144(14) -0.0002(10)
C23 0.0425(13) 0.0440(14) 0.097(2) -0.0061(16) -0.0126(14) -0.0051(11)
C24 0.0512(14) 0.0339(13) 0.085(2) -0.0024(13) 0.0117(15) -0.0019(11)
C25 0.0636(16) 0.0358(13) 0.0626(18) 0.0040(12) 0.0129(14) 0.0033(11)
C26 0.0500(12) 0.0408(12) 0.0474(15) 0.0004(11) -0.0011(11) 0.0018(10)
C31 0.0355(10) 0.0329(11) 0.0433(13) 0.0003(10) -0.0019(10) 0.0023(8)
C32 0.0409(11) 0.0358(11) 0.0405(12) 0.0029(10) 0.0020(10) -0.0003(9)
F32 0.0602(8) 0.0464(8) 0.0465(8) 0.0059(7) 0.0015(7) -0.0132(6)
C33 0.0382(12) 0.0413(13) 0.0570(15) -0.0080(11) -0.0004(11) -0.0067(10)
F33 0.0662(9) 0.0548(9) 0.0703(10) -0.0122(8) 0.0020(8) -0.0239(8)
C34 0.0441(13) 0.0550(15) 0.0476(15) -0.0135(13) -0.0021(11) -0.0029(11)
F34 0.0682(10) 0.0894(13) 0.0534(10) -0.0232(9) -0.0089(8) -0.0177(10)
C35 0.0444(12) 0.0524(14) 0.0391(13) -0.0012(11) 0.0012(10) 0.0056(11)
F35 0.0698(10) 0.0736(11) 0.0397(8) 0.0031(8) 0.0001(7) -0.0008(8)
C36 0.0386(11) 0.0387(11) 0.0452(14) -0.0017(10) 0.0007(10) -0.0011(9)
F36 0.0663(9) 0.0492(8) 0.0466(8) 0.0067(7) 0.0021(7) -0.0159(7)
C41 0.0439(12) 0.0310(11) 0.0423(12) -0.0041(10) -0.0072(10) -0.0051(9)
C42 0.0623(15) 0.0408(12) 0.0419(14) -0.0029(11) -0.0098(12) -0.0092(11)
F42 0.0802(11) 0.0705(10) 0.0455(9) 0.0060(8) 0.0069(8) -0.0118(9)
C43 0.100(2) 0.0393(13) 0.0476(15) 0.0051(12) -0.0293(17) -0.0055(15)
F43 0.176(2) 0.0533(10) 0.0568(11) 0.0177(9) -0.0257(13) -0.0038(12)
C44 0.091(2) 0.0333(13) 0.072(2) -0.0014(14) -0.0441(19) 0.0068(14)
F44 0.1299(18) 0.0487(9) 0.1147(17) -0.0037(11) -0.0679(15) 0.0284(11)
C45 0.0537(15) 0.0452(14) 0.077(2) -0.0167(14) -0.0171(14) 0.0093(12)
F45 0.0631(10) 0.0749(12) 0.1177(17) -0.0279(12) -0.0171(11) 0.0282(9)
C46 0.0469(12) 0.0380(11) 0.0482(14) -0.0050(11) -0.0108(11) 0.0004(10)
F46 0.0576(9) 0.0573(9) 0.0610(10) -0.0004(8) 0.0153(8) 0.0094(7)

loop_
_atom_type_symbol
_atom_type_description
_atom_type_scat_dispersion_real
_atom_type_scat_dispersion_imag
_atom_type_scat_source
C C 0.0181 0.0091 'International Tables Vol C Tables 4.2.6.8 and 6.1.1.4'
H H 0.0000 0.0000 'International Tables Vol C Tables 4.2.6.8 and 6.1.1.4'
B B 0.0090 0.0039 'International Tables Vol C Tables 4.2.6.8 and 6.1.1.4'
N N 0.0311 0.0180 'International Tables Vol C Tables 4.2.6.8 and 6.1.1.4'
F F 0.0727 0.0534 'International Tables Vol C Tables 4.2.6.8 and 6.1.1.4'

loop_
_geom_angle_atom_site_label_1
_geom_angle_atom_site_label_2
_geom_angle_atom_site_label_3
_geom_angle
C2 B C41 111.63(18)
C2 B C31 113.95(19)
C41 B C31 107.45(19)
C2 B H0 107.9
C41 B H0 107.9
C31 B H0 107.9
C11 N C15 110.6(2)
C11 N C1 114.98(19)
C15 N C1 113.4(2)
C11 N H0A 105.6
C15 N H0A 105.6
C1 N H0A 105.6
C21 C1 C2 116.2(2)
C21 C1 N 111.88(18)
C2 C1 N 108.02(18)
C21 C1 H1 106.7
C2 C1 H1 106.7
N C1 H1 106.7
C1 C2 B 113.05(19)
C1 C2 H2A 109.0
B C2 H2A 109.0
C1 C2 H2B 109.0
B C2 H2B 109.0
H2A C2 H2B 107.8
N C11 C12 111.4(3)
N C11 H11A 109.3
C12 C11 H11A 109.3
N C11 H11B 109.3
C12 C11 H11B 109.3
H11A C11 H11B 108.0
C13 C12 C11 111.3(3)
C13 C12 H12A 109.4
C11 C12 H12A 109.4
C13 C12 H12B 109.4
C11 C12 H12B 109.4
H12A C12 H12B 108.0
C14 C13 C12 111.1(3)
C14 C13 H13A 109.4
C12 C13 H13A 109.4
C14 C13 H13B 109.4
C12 C13 H13B 109.4
H13A C13 H13B 108.0
C15 C14 C13 111.3(4)
C15 C14 H14A 109.4
C13 C14 H14A 109.4
C15 C14 H14B 109.4
C13 C14 H14B 109.4
H14A C14 H14B 108.0
C14 C15 N 111.2(3)
C14 C15 H15A 109.4
N C15 H15A 109.4
C14 C15 H15B 109.4
N C15 H15B 109.4
H15A C15 H15B 108.0
C26 C21 C22 118.3(2)
C26 C21 C1 122.0(2)
C22 C21 C1 119.7(2)
C21 C22 C23 120.6(3)
C21 C22 H22 119.7
C23 C22 H22 119.7
C24 C23 C22 120.5(3)
C24 C23 H23 119.7
C22 C23 H23 119.7
C23 C24 C25 119.7(2)
C23 C24 H24 120.2
C25 C24 H24 120.2
C24 C25 C26 120.5(3)
C24 C25 H25 119.7
C26 C25 H25 119.7
C21 C26 C25 120.4(2)
C21 C26 H26 119.8
C25 C26 H26 119.8
C36 C31 C32 112.3(2)
C36 C31 B 128.1(2)
C32 C31 B 119.6(2)
F32 C32 C33 116.1(2)
F32 C32 C31 119.2(2)
C33 C32 C31 124.7(2)
F33 C33 C34 119.8(2)
F33 C33 C32 120.4(2)
C34 C33 C32 119.8(2)
F34 C34 C33 120.7(2)
F34 C34 C35 120.7(2)
C33 C34 C35 118.6(2)
F35 C35 C34 120.3(2)
F35 C35 C36 120.1(2)
C34 C35 C36 119.6(2)
F36 C36 C35 114.8(2)
F36 C36 C31 120.2(2)
C35 C36 C31 125.0(2)
C46 C41 C42 113.9(2)
C46 C41 B 122.4(2)
C42 C41 B 123.6(2)
F42 C42 C43 115.9(3)
F42 C42 C41 119.9(2)
C43 C42 C41 124.1(3)
F43 C43 C42 121.6(3)
F43 C43 C44 119.3(3)
C42 C43 C44 119.1(3)
F44 C44 C45 119.6(3)
F44 C44 C43 120.2(3)
C45 C44 C43 120.2(3)
F45 C45 C44 120.2(3)
F45 C45 C46 121.4(3)
C44 C45 C46 118.4(3)
F46 C46 C41 119.1(2)
F46 C46 C45 116.7(2)
C41 C46 C45 124.2(3)

loop_
_geom_bond_atom_site_label_1
_geom_bond_atom_site_label_2
_geom_bond_distance
B C2 1.638(3)
B C41 1.642(4)
B C31 1.644(3)
B H0 0.9900
N C11 1.497(3)
N C15 1.506(4)
N C1 1.539(3)
N H0A 0.9200
C1 C21 1.518(3)
C1 C2 1.524(3)
C1 H1 0.9900
C2 H2A 0.9800
C2 H2B 0.9800
C11 C12 1.523(4)
C11 H11A 0.9800
C11 H11B 0.9800
C12 C13 1.516(6)
C12 H12A 0.9800
C12 H12B 0.9800
C13 C14 1.509(7)
C13 H13A 0.9800
C13 H13B 0.9800
C14 C15 1.500(5)
C14 H14A 0.9800
C14 H14B 0.9800
C15 H15A 0.9800
C15 H15B 0.9800
C21 C26 1.380(4)
C21 C22 1.392(4)
C22 C23 1.392(4)
C22 H22 0.9400
C23 C24 1.364(5)
C23 H23 0.9400
C24 C25 1.368(4)
C24 H24 0.9400
C25 C26 1.400(4)
C25 H25 0.9400
C26 H26 0.9400
C31 C36 1.385(4)
C31 C32 1.393(3)
C32 F32 1.354(3)
C32 C33 1.375(4)
C33 F33 1.352(3)
C33 C34 1.365(4)
C34 F34 1.348(3)
C34 C35 1.372(4)
C35 F35 1.350(3)
C35 C36 1.377(4)
C36 F36 1.359(3)
C41 C46 1.380(4)
C41 C42 1.386(4)
C42 F42 1.353(3)
C42 C43 1.368(4)
C43 F43 1.343(4)
C43 C44 1.373(5)
C44 F44 1.353(3)
C44 C45 1.364(5)
C45 F45 1.334(4)
C45 C46 1.389(4)
C46 F46 1.357(3)

loop_
_geom_torsion_atom_site_label_1
_geom_torsion_atom_site_label_2
_geom_torsion_atom_site_label_3
_geom_torsion_atom_site_label_4
_geom_torsion
C11 N C1 C21 38.4(3)
C15 N C1 C21 -90.3(3)
C11 N C1 C2 -90.6(2)
C15 N C1 C2 140.6(2)
C21 C1 C2 B 172.70(18)
N C1 C2 B -60.7(2)
C41 B C2 C1 -60.1(3)
C31 B C2 C1 177.98(18)
C15 N C11 C12 -56.1(3)
C1 N C11 C12 173.8(2)
N C11 C12 C13 54.6(4)
C11 C12 C13 C14 -53.6(4)
C12 C13 C14 C15 55.0(5)
C13 C14 C15 N -56.9(4)
C11 N C15 C14 57.4(4)
C1 N C15 C14 -171.7(3)
C2 C1 C21 C26 28.7(3)
N C1 C21 C26 -95.9(3)
C2 C1 C21 C22 -148.3(2)
N C1 C21 C22 87.1(3)
C26 C21 C22 C23 -0.1(4)
C1 C21 C22 C23 177.0(2)
C21 C22 C23 C24 -0.4(4)
C22 C23 C24 C25 0.3(4)
C23 C24 C25 C26 0.3(4)
C22 C21 C26 C25 0.8(4)
C1 C21 C26 C25 -176.2(2)
C24 C25 C26 C21 -0.9(4)
C2 B C31 C36 10.3(3)
C41 B C31 C36 -113.9(3)
C2 B C31 C32 -169.1(2)
C41 B C31 C32 66.7(3)
C36 C31 C32 F32 179.5(2)
B C31 C32 F32 -1.0(3)
C36 C31 C32 C33 -0.4(3)
B C31 C32 C33 179.1(2)
F32 C32 C33 F33 -0.1(3)
C31 C32 C33 F33 179.8(2)
F32 C32 C33 C34 179.2(2)
C31 C32 C33 C34 -0.9(4)
F33 C33 C34 F34 0.7(4)
C32 C33 C34 F34 -178.6(2)
F33 C33 C34 C35 -179.6(2)
C32 C33 C34 C35 1.1(4)
F34 C34 C35 F35 1.6(4)
C33 C34 C35 F35 -178.1(2)
F34 C34 C35 C36 179.7(2)
C33 C34 C35 C36 0.0(4)
F35 C35 C36 F36 -2.5(3)
C34 C35 C36 F36 179.4(2)
F35 C35 C36 C31 176.7(2)
C34 C35 C36 C31 -1.5(4)
C32 C31 C36 F36 -179.33(19)
B C31 C36 F36 1.2(4)
C32 C31 C36 C35 1.5(3)
B C31 C36 C35 -177.9(2)
C2 B C41 C46 -61.1(3)
C31 B C41 C46 64.6(3)
C2 B C41 C42 121.7(2)
C31 B C41 C42 -112.6(2)
C46 C41 C42 F42 179.2(2)
B C41 C42 F42 -3.4(3)
C46 C41 C42 C43 -2.7(3)
B C41 C42 C43 174.7(2)
F42 C42 C43 F43 2.2(4)
C41 C42 C43 F43 -175.9(2)
F42 C42 C43 C44 -179.8(2)
C41 C42 C43 C44 2.1(4)
F43 C43 C44 F44 -2.0(4)
C42 C43 C44 F44 179.9(2)
F43 C43 C44 C45 177.6(3)
C42 C43 C44 C45 -0.5(4)
F44 C44 C45 F45 -0.8(4)
C43 C44 C45 F45 179.5(3)
F44 C44 C45 C46 179.4(2)
C43 C44 C45 C46 -0.3(4)
C42 C41 C46 F46 -178.9(2)
B C41 C46 F46 3.7(3)
C42 C41 C46 C45 1.9(3)
B C41 C46 C45 -175.5(2)
F45 C45 C46 F46 0.4(4)
C44 C45 C46 F46 -179.8(2)
F45 C45 C46 C41 179.7(2)
C44 C45 C46 C41 -0.5(4)
